data_7204521
loop_
_publ_author_name
'Liu, Yan-Hsiu'
'Cheng, Yi-Ching'
'Tung, Yung-Liang'
'Chi, Yun'
'Chen, Yao-Lun'
'Liu, Chao-Shiuan'
'Peng, Shie-Ming'
'Lee, Gene-Hsiang'

_publ_section_title
;
 Synthesis and characterization of fluorinated \b-ketoiminate and
 imino-alcoholate Pd complexes: precursors for palladium chemical
 vapor deposition
;
_journal_issue 1
_journal_name_full 'Journal of Materials Chemistry'
_journal_page_first 135
_journal_page_last 142
_journal_paper_doi 10.1039/b208535f
_journal_volume 13
_journal_year 2003
_chemical_formula_sum 'C18 H24 F12 N2 O4 Pd'
_chemical_formula_weight 666.79
_space_group_IT_number 2
_symmetry_cell_setting triclinic
_symmetry_space_group_name_Hall '-P 1'
_symmetry_space_group_name_H-M 'P -1'
_atom_sites_solution_hydrogens geom
_atom_sites_solution_primary direct
_atom_sites_solution_secondary difmap
_audit_creation_method SHELXL
_cell_angle_alpha 77.307(1)
_cell_angle_beta 89.906(1)
_cell_angle_gamma 75.714(1)
_cell_formula_units_Z 1
_cell_length_a 5.8906(1)
_cell_length_b 10.2740(2)
_cell_length_c 10.9422(1)
_cell_measurement_reflns_used 5903
_cell_measurement_temperature 295(2)
_cell_volume 625.091(18)
_computing_cell_refinement 'Siemens SAINT'
_computing_data_collection 'Siemens SMART'
_computing_data_reduction 'Siemens SAINT'
_computing_molecular_graphics 'Siemens SHELXTL'
_computing_publication_material 'Siemens SHELXTL'
_computing_structure_refinement 'SHELXL-93 (Sheldrick, 1993)'
_computing_structure_solution 'SHELXS-86 (Sheldrick, 1990)'
_diffrn_ambient_temperature 295(2)
_diffrn_measurement_device 'Siemens SMART CCD'
_diffrn_measurement_method '\w scans'
_diffrn_radiation_monochromator graphite
_diffrn_radiation_source 'fine-focus sealed tube'
_diffrn_radiation_type MoK\a
_diffrn_radiation_wavelength 0.71073
_diffrn_reflns_av_R_equivalents 0.0278
_diffrn_reflns_av_sigmaI/netI 0.0322
_diffrn_reflns_limit_h_max 7
_diffrn_reflns_limit_h_min -7
_diffrn_reflns_limit_k_max 13
_diffrn_reflns_limit_k_min -13
_diffrn_reflns_limit_l_max 14
_diffrn_reflns_limit_l_min -14
_diffrn_reflns_number 8392
_diffrn_reflns_theta_max 27.47
_diffrn_reflns_theta_min 1.91
_diffrn_standards_decay_% 0
_exptl_absorpt_coefficient_mu 0.859
_exptl_absorpt_correction_T_max 0.8944
_exptl_absorpt_correction_T_min 0.8087
_exptl_absorpt_correction_type 'empirical used sadabs'
_exptl_crystal_colour 'light yellow'
_exptl_crystal_density_diffrn 1.771
_exptl_crystal_density_meas ?
_exptl_crystal_description block
_exptl_crystal_F_000 332
_exptl_crystal_size_max 0.20
_exptl_crystal_size_mid 0.20
_exptl_crystal_size_min 0.12
_refine_diff_density_max 0.412
_refine_diff_density_min -0.315
_refine_diff_density_rms 0.059
_refine_ls_extinction_coef 0.0111(17)
_refine_ls_extinction_expression Fc^*^=kFc[1+0.001xFc^2^\l^3^/sin(2\q)]^-1/4^
_refine_ls_extinction_method SHELXL
_refine_ls_goodness_of_fit_all 1.061
_refine_ls_goodness_of_fit_obs 1.064
_refine_ls_matrix_type full
_refine_ls_number_parameters 170
_refine_ls_number_reflns 2874
_refine_ls_number_restraints 0
_refine_ls_restrained_S_all 1.061
_refine_ls_restrained_S_obs 1.064
_refine_ls_R_factor_all 0.0273
_refine_ls_R_factor_obs 0.0262
_refine_ls_shift/esd_max -0.001
_refine_ls_shift/esd_mean 0.000
_refine_ls_structure_factor_coef Fsqd
_refine_ls_weighting_details 'w=1/[\s^2^(Fo^2^)+(0.0363P)^2^+0.0000P] where P=(Fo^2^+2Fc^2^)/3'
_refine_ls_weighting_scheme calc
_refine_ls_wR_factor_all 0.0636
_refine_ls_wR_factor_obs 0.0630
_reflns_number_observed 2811
_reflns_number_total 2874
_reflns_observed_criterion >2sigma(I)
_cod_data_source_file b208535f.txt
_cod_data_source_block ic6753
_cod_depositor_comments
;
The following automatic conversions were performed:
'_symmetry_cell_setting' value 'Triclinic' changed to 'triclinic'
according to '/home/saulius/struct/CIF-dictionaries/cif_core.dic'
dictionary named 'cif_core.dic' version 2.4.1 from 2010-06-29.

Automatic conversion script
Id: cif_fix_enum 1527 2010-12-29 10:47:43Z saulius 

The following automatic conversions were performed:

'_exptl_crystal_density_meas' value 'not_measured' was changed to '?'
- the value is perceived as not measured.

Automatic conversion script
Id: cif_fix_values 3008 2015-01-20 13:52:24Z robertas 

The following automatic conversions were performed:

'_refine_ls_weighting_scheme' value 'calc
w=1/[\s^2^(Fo^2^)+(0.0363P)^2^+0.0000P] where P=(Fo^2^+2Fc^2^)/3' was
changed to 'calc'. New tag '_refine_ls_weighting_details' was
created. The value of the new tag was set to
'w=1/[\s^2^(Fo^2^)+(0.0363P)^2^+0.0000P] where P=(Fo^2^+2Fc^2^)/3'.

Automatic conversion script
Id: cif_fix_values 3143 2015-03-26 13:38:13Z robertas 
;
_cod_original_cell_volume 625.09(2)
_cod_original_sg_symbol_H-M P-1
_cod_database_code 7204521

loop_
_symmetry_equiv_pos_as_xyz
'x, y, z'
'-x, -y, -z'

loop_
_atom_site_aniso_label
_atom_site_aniso_U_11
_atom_site_aniso_U_22
_atom_site_aniso_U_33
_atom_site_aniso_U_23
_atom_site_aniso_U_13
_atom_site_aniso_U_12
Pd 0.03185(13) 0.02851(12) 0.02876(12) -0.00562(8) -0.00098(8) -0.00353(8)
O1 0.0785(13) 0.0687(13) 0.0519(11) -0.0002(9) -0.0095(10) 0.0005(10)
O2 0.0424(8) 0.0411(8) 0.0391(8) -0.0160(6) 0.0036(6) -0.0099(6)
N1 0.0350(9) 0.0382(9) 0.0352(9) -0.0041(7) -0.0038(7) -0.0075(7)
C1 0.094(2) 0.088(2) 0.067(2) 0.014(2) -0.027(2) -0.022(2)
C2 0.0554(14) 0.0362(11) 0.0586(14) -0.0042(10) -0.0017(11) -0.0094(10)
C3 0.0534(13) 0.0380(11) 0.0490(12) -0.0066(9) -0.0005(10) -0.0183(10)
C4 0.0306(10) 0.0545(13) 0.0388(11) -0.0070(9) -0.0030(8) -0.0073(9)
C5 0.0361(11) 0.0550(13) 0.0460(12) -0.0140(10) -0.0026(9) 0.0035(10)
C6 0.0464(12) 0.0397(11) 0.0381(11) -0.0129(9) 0.0008(9) -0.0004(9)
C7 0.0481(14) 0.078(2) 0.065(2) -0.0107(14) 0.0170(12) -0.0207(13)
C8 0.089(2) 0.0435(14) 0.076(2) -0.0226(14) 0.012(2) -0.0008(14)
C9 0.0527(14) 0.072(2) 0.0414(12) -0.0240(12) 0.0030(10) -0.0075(12)
F1 0.114(2) 0.0477(9) 0.0764(12) 0.0044(8) -0.0013(11) 0.0128(9)
F2 0.145(2) 0.0534(10) 0.144(2) -0.0331(12) 0.004(2) -0.0365(12)
F3 0.137(2) 0.0650(12) 0.113(2) -0.0358(11) 0.0387(14) 0.0259(12)
F4 0.0736(11) 0.130(2) 0.0508(9) -0.0375(10) 0.0161(8) -0.0010(11)
F5 0.0852(12) 0.1101(15) 0.0646(10) -0.0395(10) -0.0068(9) -0.0364(11)
F6 0.0690(10) 0.0732(11) 0.0421(7) -0.0022(7) -0.0098(7) -0.0063(8)

loop_
_atom_site_label
_atom_site_type_symbol
_atom_site_fract_x
_atom_site_fract_y
_atom_site_fract_z
_atom_site_U_iso_or_equiv
_atom_site_thermal_displace_type
_atom_site_occupancy
_atom_site_calc_flag
_atom_site_refinement_flags
_atom_site_disorder_group
Pd Pd 0.0000 0.0000 0.0000 0.03058(9) Uani 1 d S .
O1 O 0.0190(4) -0.3342(2) 0.3406(2) 0.0719(6) Uani 1 d . .
O2 O 0.0043(3) 0.12081(15) 0.12095(13) 0.0399(3) Uani 1 d . .
N1 N -0.1956(3) -0.1073(2) 0.1184(2) 0.0371(4) Uani 1 d . .
C1 C 0.2117(7) -0.4113(4) 0.4263(3) 0.0882(11) Uani 1 d . .
H1A H 0.1692(7) -0.4072(4) 0.5104(3) 0.132 Uiso 1 calc R .
H1B H 0.3442(7) -0.3731(4) 0.4073(3) 0.132 Uiso 1 calc R .
H1C H 0.2515(7) -0.5056(4) 0.4189(3) 0.132 Uiso 1 calc R .
C2 C 0.0709(4) -0.3363(2) 0.2153(2) 0.0515(6) Uani 1 d . .
H2A H 0.1180(4) -0.4309(2) 0.2061(2) 0.062 Uiso 1 calc R .
H2B H 0.1998(4) -0.2942(2) 0.1925(2) 0.062 Uiso 1 calc R .
C3 C -0.1436(4) -0.2582(2) 0.1299(2) 0.0461(5) Uani 1 d . .
H3A H -0.1194(4) -0.2774(2) 0.0473(2) 0.055 Uiso 1 calc R .
H3B H -0.2779(4) -0.2908(2) 0.1623(2) 0.055 Uiso 1 calc R .
C4 C -0.3496(4) -0.0459(2) 0.1841(2) 0.0424(5) Uani 1 d . .
C5 C -0.4042(4) 0.1088(2) 0.1596(2) 0.0480(5) Uani 1 d . .
H5A H -0.5291(4) 0.1407(2) 0.2120(2) 0.058 Uiso 1 calc R .
H5B H -0.4612(4) 0.1470(2) 0.0728(2) 0.058 Uiso 1 calc R .
C6 C -0.1900(4) 0.1647(2) 0.1852(2) 0.0426(5) Uani 1 d . .
C7 C -0.4878(5) -0.1142(3) 0.2819(3) 0.0638(7) Uani 1 d . .
H7A H -0.4401(5) -0.2122(3) 0.2904(3) 0.096 Uiso 1 calc R .
H7B H -0.6520(5) -0.0813(3) 0.2572(3) 0.096 Uiso 1 calc R .
H7C H -0.4599(5) -0.0927(3) 0.3607(3) 0.096 Uiso 1 calc R .
C8 C -0.2701(6) 0.3243(3) 0.1442(3) 0.0707(8) Uani 1 d . .
C9 C -0.1186(5) 0.1213(3) 0.3275(2) 0.0549(6) Uani 1 d . .
F1 F -0.3462(4) 0.3633(2) 0.0234(2) 0.0881(6) Uani 1 d . .
F2 F -0.0982(5) 0.3836(2) 0.1549(2) 0.1104(8) Uani 1 d . .
F3 F -0.4460(4) 0.3805(2) 0.2092(2) 0.1117(8) Uani 1 d . .
F4 F -0.2970(3) 0.1605(2) 0.3991(2) 0.0864(6) Uani 1 d . .
F5 F 0.0553(3) 0.1726(2) 0.3569(2) 0.0814(5) Uani 1 d . .
F6 F -0.0441(3) -0.0157(2) 0.36359(13) 0.0652(4) Uani 1 d . .

loop_
_atom_type_symbol
_atom_type_description
_atom_type_scat_dispersion_real
_atom_type_scat_dispersion_imag
_atom_type_scat_source
C C 0.0033 0.0016 'International Tables Vol C Tables 4.2.6.8 and 6.1.1.4'
H H 0.0000 0.0000 'International Tables Vol C Tables 4.2.6.8 and 6.1.1.4'
N N 0.0061 0.0033 'International Tables Vol C Tables 4.2.6.8 and 6.1.1.4'
O O 0.0106 0.0060 'International Tables Vol C Tables 4.2.6.8 and 6.1.1.4'
F F 0.0171 0.0103 'International Tables Vol C Tables 4.2.6.8 and 6.1.1.4'
Pd Pd -0.9988 1.0072 'International Tables Vol C Tables 4.2.6.8 and 6.1.1.4'

loop_
_geom_angle_atom_site_label_1
_geom_angle_atom_site_label_2
_geom_angle_atom_site_label_3
_geom_angle
_geom_angle_site_symmetry_1
_geom_angle_site_symmetry_3
_geom_angle_publ_flag
O2 Pd O2 180.0 2 . ?
O2 Pd N1 90.16(6) 2 2 ?
O2 Pd N1 89.84(6) . 2 ?
O2 Pd N1 89.83(6) 2 . ?
O2 Pd N1 90.16(6) . . ?
N1 Pd N1 180.0 2 . ?
C2 O1 C1 112.1(2) . . ?
C6 O2 Pd 121.32(13) . . ?
C4 N1 C3 121.6(2) . . ?
C4 N1 Pd 120.78(15) . . ?
C3 N1 Pd 117.52(14) . . ?
O1 C2 C3 109.5(2) . . ?
N1 C3 C2 112.7(2) . . ?
N1 C4 C7 125.9(2) . . ?
N1 C4 C5 118.1(2) . . ?
C7 C4 C5 116.0(2) . . ?
C4 C5 C6 113.8(2) . . ?
O2 C6 C9 108.3(2) . . ?
O2 C6 C8 108.0(2) . . ?
C9 C6 C8 109.5(2) . . ?
O2 C6 C5 114.6(2) . . ?
C9 C6 C5 109.4(2) . . ?
C8 C6 C5 107.0(2) . . ?
F2 C8 F1 106.5(3) . . ?
F2 C8 F3 106.9(3) . . ?
F1 C8 F3 106.7(3) . . ?
F2 C8 C6 112.6(3) . . ?
F1 C8 C6 110.3(2) . . ?
F3 C8 C6 113.5(3) . . ?
F5 C9 F6 106.9(2) . . ?
F5 C9 F4 107.1(2) . . ?
F6 C9 F4 106.8(2) . . ?
F5 C9 C6 112.5(2) . . ?
F6 C9 C6 110.2(2) . . ?
F4 C9 C6 113.0(2) . . ?

loop_
_geom_bond_atom_site_label_1
_geom_bond_atom_site_label_2
_geom_bond_distance
_geom_bond_site_symmetry_2
_geom_bond_publ_flag
Pd O2 2.0076(13) 2 ?
Pd O2 2.0076(13) . ?
Pd N1 2.053(2) 2 ?
Pd N1 2.053(2) . ?
O1 C2 1.408(3) . ?
O1 C1 1.424(3) . ?
O2 C6 1.375(3) . ?
N1 C4 1.285(3) . ?
N1 C3 1.481(3) . ?
C2 C3 1.513(3) . ?
C4 C7 1.500(3) . ?
C4 C5 1.504(3) . ?
C5 C6 1.559(3) . ?
C6 C9 1.550(3) . ?
C6 C8 1.551(4) . ?
C8 F2 1.322(4) . ?
C8 F1 1.338(4) . ?
C8 F3 1.340(3) . ?
C9 F5 1.331(3) . ?
C9 F6 1.335(3) . ?
C9 F4 1.344(3) . ?

loop_
_cod_changelog_entry_id
_cod_changelog_entry_author
_cod_changelog_entry_date
_cod_changelog_entry_text
1 'Vaitkus, Antanas' 2022-05-06T19:15:00+03:00 'Updated bibliographic information.'
